data_7156204
loop_
_publ_author_name
'Ben Haj Salah, Khoubaib'
'Das, Sanjit'
'Ruiz, Nicolas'
'Andreu, Vanessa'
'Martinez, Jean'
'Wenger, Emmanuel'
'Amblard, Muriel'
'Didierjean, Claude'
'Legrand, Baptiste'
'Inguimbert, Nicolas'

_publ_section_title
;
 How are 1,2,3-triazoles accommodated in helical secondary structures?
;
_journal_issue 19
_journal_name_full 'Organic &amp; biomolecular chemistry'
_journal_page_first 3576
_journal_page_last 3583
_journal_paper_doi 10.1039/c8ob00686e
_journal_volume 16
_journal_year 2018
_chemical_absolute_configuration syn
_chemical_formula_sum 'C93 H151 N25 O23'
_chemical_formula_weight 1987.38
_space_group_crystal_system orthorhombic
_space_group_IT_number 19
_space_group_name_Hall 'P 2ac 2ab'
_space_group_name_H-M_alt 'P 21 21 21'
_symmetry_space_group_name_Hall 'P 2ac 2ab'
_symmetry_space_group_name_H-M 'P 21 21 21'
_atom_sites_solution_hydrogens geom
_audit_creation_method SHELXL-2014/7
_audit_update_record
;
2017-07-03 deposited with the CCDC.
2018-04-12 downloaded from the CCDC.
;
_cell_angle_alpha 90
_cell_angle_beta 90
_cell_angle_gamma 90
_cell_formula_units_Z 4
_cell_length_a 9.2019(6)
_cell_length_b 33.434(2)
_cell_length_c 36.933(3)
_cell_measurement_reflns_used 6085
_cell_measurement_temperature 104(2)
_cell_measurement_theta_max 34.0050
_cell_measurement_theta_min 4.4300
_cell_volume 11362.7(14)
_computing_structure_refinement 'SHELXL-2014/7 (Sheldrick, 2014)'
_diffrn_ambient_temperature 104(2)
_diffrn_detector 'CCD plate'
_diffrn_detector_area_resol_mean 10.4508
_diffrn_detector_type Atlas
_diffrn_measured_fraction_theta_full 0.992
_diffrn_measured_fraction_theta_max 0.992
_diffrn_measurement_device 'four-circle diffractometer'
_diffrn_measurement_device_type 'SuperNova, Dual, Cu at zero, Atlas'
_diffrn_radiation_monochromator mirror
_diffrn_radiation_probe x-ray
_diffrn_radiation_type 'Cu K\a'
_diffrn_radiation_wavelength 1.54184
_diffrn_reflns_av_R_equivalents 0.0918
_diffrn_reflns_av_unetI/netI 0.0824
_diffrn_reflns_Laue_measured_fraction_full 0.992
_diffrn_reflns_Laue_measured_fraction_max 0.992
_diffrn_reflns_limit_h_max 8
_diffrn_reflns_limit_h_min -8
_diffrn_reflns_limit_k_max 30
_diffrn_reflns_limit_k_min -30
_diffrn_reflns_limit_l_max 31
_diffrn_reflns_limit_l_min -33
_diffrn_reflns_number 44067
_diffrn_reflns_point_group_measured_fraction_full 0.994
_diffrn_reflns_point_group_measured_fraction_max 0.993
_diffrn_reflns_theta_full 44.645
_diffrn_reflns_theta_max 44.645
_diffrn_reflns_theta_min 3.826
_diffrn_source 'micro-focus sealed X-ray tube'
_diffrn_source_type 'SuperNova (Cu) X-ray Source'
_exptl_absorpt_coefficient_mu 0.696
_exptl_absorpt_correction_T_max 0.956
_exptl_absorpt_correction_T_min 0.846
_exptl_absorpt_correction_type gaussian
_exptl_absorpt_process_details
;
CrysAlisPro 1.171.38.43 (Rigaku Oxford Diffraction, 2015)
Numerical absorption correction based on gaussian integration over
            a multifaceted crystal model
Empirical absorption correction using spherical harmonics,
 implemented in SCALE3 ABSPACK scaling algorithm.
;
_exptl_crystal_colour colourless
_exptl_crystal_density_diffrn 1.162
_exptl_crystal_description prismatic
_exptl_crystal_F_000 4272
_exptl_crystal_size_max 0.341
_exptl_crystal_size_mid 0.137
_exptl_crystal_size_min 0.073
_refine_diff_density_max 0.649
_refine_diff_density_min -0.311
_refine_diff_density_rms 0.083
_refine_ls_extinction_method none
_refine_ls_goodness_of_fit_ref 1.308
_refine_ls_hydrogen_treatment constr
_refine_ls_matrix_type full
_refine_ls_number_parameters 1020
_refine_ls_number_reflns 8973
_refine_ls_number_restraints 1022
_refine_ls_restrained_S_all 1.260
_refine_ls_R_factor_all 0.1715
_refine_ls_R_factor_gt 0.1324
_refine_ls_shift/su_max 0.000
_refine_ls_shift/su_mean 0.000
_refine_ls_structure_factor_coef Fsqd
_refine_ls_weighting_details 'w=1/[\s^2^(Fo^2^)+(0.2000P)^2^] where P=(Fo^2^+2Fc^2^)/3'
_refine_ls_weighting_scheme calc
_refine_ls_wR_factor_gt 0.3416
_refine_ls_wR_factor_ref 0.3761
_reflns_Friedel_coverage 0.769
_reflns_Friedel_fraction_full 0.996
_reflns_Friedel_fraction_max 0.995
_reflns_number_gt 5892
_reflns_number_total 8973
_reflns_threshold_expression 'I > 2\s(I)'
_cod_data_source_file c8ob00686e2.cif
_cod_data_source_block KHB315
_cod_depositor_comments 'Adding full bibliography for 7156204--7156209.cif.'
_cod_original_cell_volume 11362.8(14)
_cod_database_code 7156204
_shelx_shelxl_version_number 2014/7
_shelx_space_group_comment
;
The symmetry employed for this shelxl refinement is uniquely defined
by the following loop, which should always be used as a source of
symmetry information in preference to the above space-group names.
They are only intended as comments.
;

loop_
_space_group_symop_operation_xyz
'x, y, z'
'-x+1/2, -y, z+1/2'
'x+1/2, -y+1/2, -z'
'-x, y+1/2, -z+1/2'

loop_
_atom_site_label
_atom_site_type_symbol
_atom_site_fract_x
_atom_site_fract_y
_atom_site_fract_z
_atom_site_U_iso_or_equiv
_atom_site_adp_type
_atom_site_occupancy
_atom_site_site_symmetry_order
_atom_site_calc_flag
_atom_site_refinement_flags_posn
_atom_site_refinement_flags_adp
CH3_1 C 0.227(4) 0.4993(8) 0.9487(8) 0.162(10) Uani 1 1 d . U
H1_1 H 0.2080 0.5280 0.9513 0.243 Uiso 1 1 calc R U
H2_1 H 0.1514 0.4841 0.9614 0.243 Uiso 1 1 calc R U
H3_1 H 0.3221 0.4930 0.9591 0.243 Uiso 1 1 calc R U
C_1 C 0.226(3) 0.4879(9) 0.9075(9) 0.136(8) Uani 1 1 d . U
O_1 O 0.248(3) 0.4528(6) 0.9002(6) 0.191(9) Uani 1 1 d . U
N_2 N 0.207(2) 0.5167(6) 0.8846(6) 0.127(6) Uani 1 1 d . U
H_2 H 0.2048 0.5417 0.8922 0.153 Uiso 1 1 calc R U
CA_2 C 0.190(2) 0.5076(7) 0.8465(8) 0.118(6) Uani 1 1 d . U
CB1_2 C 0.210(3) 0.5467(8) 0.8240(7) 0.136(7) Uani 1 1 d . U
HB11_2 H 0.1979 0.5406 0.7982 0.204 Uiso 1 1 calc R U
HB12_2 H 0.1366 0.5664 0.8314 0.204 Uiso 1 1 calc R U
HB13_2 H 0.3071 0.5575 0.8283 0.204 Uiso 1 1 calc R U
CB2_2 C 0.030(2) 0.4881(9) 0.8407(10) 0.172(11) Uani 1 1 d . U
HB21_2 H 0.0165 0.4817 0.8150 0.258 Uiso 1 1 calc R U
HB22_2 H 0.0222 0.4635 0.8551 0.258 Uiso 1 1 calc R U
HB23_2 H -0.0444 0.5071 0.8484 0.258 Uiso 1 1 calc R U
C_2 C 0.301(2) 0.4736(7) 0.8330(7) 0.113(7) Uani 1 1 d . U
O_2 O 0.2587(14) 0.4499(5) 0.8103(4) 0.122(5) Uani 1 1 d . U
N_3 N 0.4363(17) 0.4781(6) 0.8409(5) 0.125(6) Uani 1 1 d . U
CA_3 C 0.540(2) 0.4529(7) 0.8199(7) 0.115(6) Uani 1 1 d . U
HA_3 H 0.5372 0.4601 0.7936 0.138 Uiso 1 1 calc R U
CB_3 C 0.692(2) 0.4640(8) 0.8369(8) 0.147(9) Uani 1 1 d . U
HB2_3 H 0.7154 0.4471 0.8581 0.177 Uiso 1 1 calc R U
HB3_3 H 0.7717 0.4619 0.8189 0.177 Uiso 1 1 calc R U
CG_3 C 0.664(2) 0.5086(8) 0.8480(9) 0.156(10) Uani 1 1 d . U
HG2_3 H 0.7342 0.5173 0.8667 0.188 Uiso 1 1 calc R U
HG3_3 H 0.6728 0.5265 0.8268 0.188 Uiso 1 1 calc R U
CD_3 C 0.514(2) 0.5096(7) 0.8625(8) 0.135(9) Uani 1 1 d . U
HD2_3 H 0.4689 0.5362 0.8588 0.162 Uiso 1 1 calc R U
HD3_3 H 0.5126 0.5031 0.8887 0.162 Uiso 1 1 calc R U
C_3 C 0.511(2) 0.4080(8) 0.8252(8) 0.106(6) Uani 1 1 d . U
O_3 O 0.5350(14) 0.3847(4) 0.8024(4) 0.103(4) Uani 1 1 d . U
N_4 N 0.464(2) 0.3982(6) 0.8589(6) 0.123(5) Uani 1 1 d . U
H_4 H 0.4543 0.4165 0.8758 0.147 Uiso 1 1 calc R U
CA_4 C 0.430(3) 0.3554(9) 0.8662(6) 0.132(6) Uani 1 1 d . U
CB1_4 C 0.368(4) 0.3516(11) 0.9049(7) 0.191(12) Uani 1 1 d . U
HB11_4 H 0.3450 0.3235 0.9099 0.287 Uiso 1 1 calc R U
HB12_4 H 0.4396 0.3613 0.9224 0.287 Uiso 1 1 calc R U
HB13_4 H 0.2790 0.3677 0.9068 0.287 Uiso 1 1 calc R U
CB2_4 C 0.575(3) 0.3294(8) 0.8650(7) 0.141(8) Uani 1 1 d . U
HB21_4 H 0.5523 0.3013 0.8699 0.211 Uiso 1 1 calc R U
HB22_4 H 0.6202 0.3318 0.8410 0.211 Uiso 1 1 calc R U
HB23_4 H 0.6433 0.3392 0.8835 0.211 Uiso 1 1 calc R U
C_4 C 0.319(3) 0.3395(8) 0.8392(6) 0.105(6) Uani 1 1 d . U
O_4 O 0.3312(17) 0.3075(5) 0.8241(4) 0.126(5) Uani 1 1 d . U
N_5 N 0.2049(19) 0.3631(6) 0.8362(5) 0.108(5) Uani 1 1 d . U
H_5 H 0.1991 0.3858 0.8482 0.129 Uiso 1 1 calc R U
CA_5 C 0.089(2) 0.3500(6) 0.8122(6) 0.101(5) Uani 1 1 d . U
HA_5 H 0.0663 0.3215 0.8179 0.121 Uiso 1 1 calc R U
CB_5 C -0.055(3) 0.3766(8) 0.8201(8) 0.145(9) Uani 1 1 d . U
HB1_5 H -0.1335 0.3680 0.8040 0.217 Uiso 1 1 calc R U
HB2_5 H -0.0848 0.3731 0.8453 0.217 Uiso 1 1 calc R U
HB3_5 H -0.0332 0.4049 0.8156 0.217 Uiso 1 1 calc R U
C_5 C 0.131(2) 0.3528(7) 0.7719(6) 0.089(5) Uani 1 1 d . U
O_5 O 0.0902(13) 0.3257(4) 0.7515(4) 0.099(4) Uani 1 1 d . U
N_6 N 0.2112(17) 0.3829(5) 0.7627(4) 0.091(4) Uani 1 1 d . U
H_6 H 0.2369 0.4003 0.7794 0.110 Uiso 1 1 calc R U
CA_6 C 0.261(2) 0.3889(5) 0.7255(5) 0.089(4) Uani 1 1 d . U
CB1_6 C 0.364(3) 0.4247(6) 0.7251(6) 0.114(7) Uani 1 1 d . U
HB11_6 H 0.3984 0.4293 0.7004 0.171 Uiso 1 1 calc R U
HB12_6 H 0.3120 0.4486 0.7337 0.171 Uiso 1 1 calc R U
HB13_6 H 0.4467 0.4194 0.7411 0.171 Uiso 1 1 calc R U
CB2_6 C 0.138(2) 0.3952(7) 0.7007(6) 0.119(7) Uani 1 1 d . U
HB21_6 H 0.1754 0.3991 0.6760 0.178 Uiso 1 1 calc R U
HB22_6 H 0.0745 0.3717 0.7012 0.178 Uiso 1 1 calc R U
HB23_6 H 0.0837 0.4189 0.7082 0.178 Uiso 1 1 calc R U
C_6 C 0.350(2) 0.3510(6) 0.7143(6) 0.100(6) Uani 1 1 d . U
O_6 O 0.3235(14) 0.3326(4) 0.6849(4) 0.103(4) Uani 1 1 d . U
N_7 N 0.4520(17) 0.3375(5) 0.7381(4) 0.093(5) Uani 1 1 d . U
H_7 H 0.4636 0.3493 0.7592 0.112 Uiso 1 1 calc R U
CA_7 C 0.538(2) 0.3045(6) 0.7287(5) 0.088(5) Uani 1 1 d . U
HA_7 H 0.5776 0.3100 0.7040 0.106 Uiso 1 1 calc R U
CB_7 C 0.666(2) 0.3030(7) 0.7538(6) 0.114(7) Uani 1 1 d . U
HB1_7 H 0.7275 0.2800 0.7476 0.171 Uiso 1 1 calc R U
HB2_7 H 0.7226 0.3277 0.7515 0.171 Uiso 1 1 calc R U
HB3_7 H 0.6319 0.3002 0.7788 0.171 Uiso 1 1 calc R U
C_7 C 0.453(2) 0.2665(7) 0.7260(6) 0.090(5) Uani 1 1 d . U
O_7 O 0.4797(14) 0.2400(4) 0.7054(4) 0.099(4) Uani 1 1 d . U
N_8 N 0.3475(17) 0.2625(5) 0.7513(4) 0.098(4) Uani 1 1 d D U
H_8 H 0.3337 0.2818 0.7671 0.117 Uiso 1 1 calc R U
CA_8 C 0.253(2) 0.2256(7) 0.7529(5) 0.114(5) Uani 1 1 d D U
HA_8 H 0.3149 0.2013 0.7566 0.137 Uiso 1 1 calc R U
CB_8 C 0.145(3) 0.2302(7) 0.7850(6) 0.151(9) Uani 1 1 d D U
HB2_8 H 0.1996 0.2290 0.8081 0.182 Uiso 1 1 calc R U
HB3_8 H 0.0971 0.2566 0.7835 0.182 Uiso 1 1 calc R U
CG_8 C 0.030(3) 0.1970(8) 0.7844(10) 0.236(14) Uani 1 1 d D U
HG2_8 H 0.0663 0.1734 0.7977 0.284 Uiso 1 1 calc R U
HG3_8 H 0.0112 0.1889 0.7590 0.284 Uiso 1 1 calc R U
CD_8 C -0.114(3) 0.2116(9) 0.8018(9) 0.301(19) Uani 1 1 d D U
OE1_8 O -0.131(4) 0.2386(10) 0.8236(9) 0.310(17) Uani 1 1 d D U
NE2_8 N -0.240(3) 0.1920(13) 0.7916(15) 0.41(3) Uani 1 1 d D U
HE21_8 H -0.3241 0.1994 0.8007 0.493 Uiso 1 1 calc R U
HE22_8 H -0.2358 0.1722 0.7760 0.493 Uiso 1 1 calc R U
C_8 C 0.170(2) 0.2223(7) 0.7166(6) 0.096(5) Uani 1 1 d . U
O_8 O 0.1639(15) 0.1899(4) 0.7007(4) 0.105(4) Uani 1 1 d . U
N_9 N 0.0996(17) 0.2555(4) 0.7039(4) 0.088(4) Uani 1 1 d . U
H_9 H 0.1030 0.2778 0.7165 0.106 Uiso 1 1 calc R U
CA_9 C 0.019(2) 0.2550(5) 0.6701(6) 0.091(4) Uani 1 1 d . U
CB1_9 C -0.112(2) 0.2277(6) 0.6741(6) 0.107(6) Uani 1 1 d . U
HB11_9 H -0.1665 0.2272 0.6514 0.160 Uiso 1 1 calc R U
HB12_9 H -0.0789 0.2006 0.6800 0.160 Uiso 1 1 calc R U
HB13_9 H -0.1742 0.2377 0.6936 0.160 Uiso 1 1 calc R U
CB2_9 C -0.035(2) 0.2984(5) 0.6649(6) 0.104(6) Uani 1 1 d . U
HB21_9 H -0.0909 0.3002 0.6424 0.155 Uiso 1 1 calc R U
HB22_9 H -0.0973 0.3059 0.6854 0.155 Uiso 1 1 calc R U
HB23_9 H 0.0483 0.3165 0.6637 0.155 Uiso 1 1 calc R U
C_9 C 0.117(2) 0.2435(6) 0.6390(6) 0.086(5) Uani 1 1 d . U
O_9 O 0.0745(14) 0.2194(4) 0.6157(3) 0.092(4) Uani 1 1 d . U
N_10 N 0.2485(18) 0.2600(4) 0.6375(4) 0.086(4) Uani 1 1 d . U
H_10 H 0.2764 0.2764 0.6548 0.103 Uiso 1 1 calc R U
CA_10 C 0.347(2) 0.2514(5) 0.6076(6) 0.092(5) Uani 1 1 d . U
HA_10 H 0.2959 0.2577 0.5844 0.111 Uiso 1 1 calc R U
CB_10 C 0.482(2) 0.2788(6) 0.6106(6) 0.100(6) Uani 1 1 d . U
HB_10 H 0.5170 0.2783 0.6362 0.120 Uiso 1 1 calc R U
CG1_10 C 0.605(3) 0.2646(6) 0.5858(6) 0.111(6) Uani 1 1 d . U
HG11_10 H 0.6327 0.2372 0.5924 0.167 Uiso 1 1 calc R U
HG12_10 H 0.5723 0.2651 0.5606 0.167 Uiso 1 1 calc R U
HG13_10 H 0.6892 0.2823 0.5887 0.167 Uiso 1 1 calc R U
CG2_10 C 0.437(3) 0.3195(6) 0.6018(5) 0.104(6) Uani 1 1 d . U
HG21_10 H 0.3582 0.3277 0.6181 0.156 Uiso 1 1 calc R U
HG22_10 H 0.5197 0.3376 0.6048 0.156 Uiso 1 1 calc R U
HG23_10 H 0.4027 0.3204 0.5767 0.156 Uiso 1 1 calc R U
C_10 C 0.382(2) 0.2066(5) 0.6080(6) 0.081(5) Uani 1 1 d . U
O_10 O 0.3756(14) 0.1856(3) 0.5803(4) 0.092(4) Uani 1 1 d . U
N_11 N 0.4401(16) 0.1909(4) 0.6407(4) 0.085(4) Uani 1 1 d . U
H_11 H 0.4553 0.2070 0.6591 0.102 Uiso 1 1 calc R U
CA_11 C 0.474(2) 0.1497(5) 0.6440(5) 0.084(4) Uani 1 1 d . U
CB1_11 C 0.613(2) 0.1392(6) 0.6229(5) 0.099(6) Uani 1 1 d . U
HB11_11 H 0.6335 0.1106 0.6257 0.148 Uiso 1 1 calc R U
HB12_11 H 0.5983 0.1453 0.5972 0.148 Uiso 1 1 calc R U
HB13_11 H 0.6942 0.1548 0.6323 0.148 Uiso 1 1 calc R U
CB2_11 C 0.500(2) 0.1416(6) 0.6834(5) 0.097(6) Uani 1 1 d . U
HB21_11 H 0.5235 0.1133 0.6868 0.146 Uiso 1 1 calc R U
HB22_11 H 0.5805 0.1581 0.6920 0.146 Uiso 1 1 calc R U
HB23_11 H 0.4117 0.1481 0.6972 0.146 Uiso 1 1 calc R U
C_11 C 0.349(2) 0.1234(6) 0.6307(5) 0.084(5) Uani 1 1 d . U
O_11 O 0.3628(16) 0.0938(4) 0.6140(3) 0.099(4) Uani 1 1 d . U
N_12 N 0.2156(18) 0.1362(4) 0.6435(4) 0.086(4) Uani 1 1 d . U
H_12 H 0.2084 0.1591 0.6551 0.104 Uiso 1 1 calc R U
CA_12 C 0.090(2) 0.1123(6) 0.6377(5) 0.094(5) Uani 1 1 d . U
HA2_12 H 0.0124 0.1222 0.6538 0.112 Uiso 1 1 calc R U
HA3_12 H 0.1135 0.0846 0.6452 0.112 Uiso 1 1 calc R U
C_12 C 0.028(2) 0.1109(6) 0.5975(6) 0.082(5) Uani 1 1 d . U
O_12 O -0.0474(16) 0.0829(4) 0.5882(4) 0.103(4) Uani 1 1 d . U
N_13 N 0.0661(16) 0.1421(4) 0.5767(4) 0.086(4) Uani 1 1 d . U
H_13 H 0.1107 0.1626 0.5867 0.103 Uiso 1 1 calc R U
CA_13 C 0.036(2) 0.1430(6) 0.5392(6) 0.093(5) Uani 1 1 d . U
HA_13 H -0.0622 0.1309 0.5361 0.112 Uiso 1 1 calc R U
CB_13 C 0.026(2) 0.1854(5) 0.5244(6) 0.092(5) Uani 1 1 d . U
HB2_13 H 0.1150 0.1999 0.5320 0.110 Uiso 1 1 calc R U
HB3_13 H 0.0291 0.1837 0.4976 0.110 Uiso 1 1 calc R U
CG_13 C -0.099(2) 0.2097(6) 0.5343(6) 0.105(6) Uani 1 1 d . U
HG_13 H -0.1137 0.2092 0.5611 0.126 Uiso 1 1 calc R U
CD1_13 C -0.082(3) 0.2511(6) 0.5215(7) 0.129(8) Uani 1 1 d . U
HD11_13 H -0.1669 0.2668 0.5285 0.155 Uiso 1 1 calc R U
HD12_13 H 0.0058 0.2628 0.5323 0.155 Uiso 1 1 calc R U
HD13_13 H -0.0721 0.2511 0.4950 0.155 Uiso 1 1 calc R U
CD2_13 C -0.233(2) 0.1916(7) 0.5142(7) 0.129(8) Uani 1 1 d . U
HD21_13 H -0.3203 0.2071 0.5202 0.155 Uiso 1 1 calc R U
HD22_13 H -0.2168 0.1924 0.4880 0.155 Uiso 1 1 calc R U
HD23_13 H -0.2471 0.1637 0.5219 0.155 Uiso 1 1 calc R U
C_13 C 0.138(3) 0.1188(6) 0.5161(6) 0.086(5) Uani 1 1 d . U
O_13 O 0.1036(17) 0.1054(4) 0.4872(4) 0.110(5) Uani 1 1 d . U
N_14 N 0.272(2) 0.1164(5) 0.5282(4) 0.095(4) Uani 1 1 d . U
H_14 H 0.2906 0.1244 0.5504 0.114 Uiso 1 1 calc R U
CA_14 C 0.396(2) 0.1004(7) 0.5053(6) 0.101(5) Uani 1 1 d . U
CB1_14 C 0.518(3) 0.0953(8) 0.5307(6) 0.130(8) Uani 1 1 d . U
HB11_14 H 0.4922 0.0755 0.5492 0.195 Uiso 1 1 calc R U
HB12_14 H 0.6042 0.0859 0.5174 0.195 Uiso 1 1 calc R U
HB13_14 H 0.5403 0.1209 0.5423 0.195 Uiso 1 1 calc R U
CB2_14 C 0.433(3) 0.1290(6) 0.4784(6) 0.115(7) Uani 1 1 d . U
HB21_14 H 0.3515 0.1322 0.4616 0.172 Uiso 1 1 calc R U
HB22_14 H 0.4549 0.1547 0.4899 0.172 Uiso 1 1 calc R U
HB23_14 H 0.5188 0.1197 0.4650 0.172 Uiso 1 1 calc R U
C_14 C 0.349(2) 0.0616(7) 0.4884(6) 0.096(5) Uani 1 1 d . U
O_14 O 0.3924(18) 0.0548(4) 0.4569(4) 0.113(4) Uani 1 1 d . U
N_15 N 0.284(2) 0.0325(5) 0.5068(5) 0.102(5) Uani 1 1 d . U
CA_15 C 0.257(3) -0.0069(6) 0.4888(6) 0.104(5) Uani 1 1 d . U
HA_15 H 0.3528 -0.0191 0.4820 0.125 Uiso 1 1 calc R U
CB_15 C 0.187(3) -0.0320(6) 0.5176(7) 0.135(8) Uani 1 1 d . U
HB2_15 H 0.2202 -0.0601 0.5159 0.163 Uiso 1 1 calc R U
HB3_15 H 0.0802 -0.0311 0.5155 0.163 Uiso 1 1 calc R U
CG_15 C 0.238(4) -0.0130(7) 0.5529(7) 0.142(8) Uani 1 1 d . U
HG2_15 H 0.1701 -0.0195 0.5729 0.170 Uiso 1 1 calc R U
HG3_15 H 0.3364 -0.0223 0.5595 0.170 Uiso 1 1 calc R U
CD_15 C 0.238(3) 0.0311(6) 0.5453(6) 0.119(7) Uani 1 1 d . U
HD2_15 H 0.3074 0.0454 0.5611 0.143 Uiso 1 1 calc R U
HD3_15 H 0.1396 0.0427 0.5485 0.143 Uiso 1 1 calc R U
C_15 C 0.163(3) -0.0038(7) 0.4549(7) 0.102(6) Uani 1 1 d . U
O_15 O 0.172(2) -0.0305(5) 0.4328(5) 0.148(7) Uani 1 1 d . U
N_16 N 0.0724(18) 0.0268(5) 0.4519(4) 0.097(4) Uani 1 1 d . U
H_16 H 0.0677 0.0442 0.4697 0.117 Uiso 1 1 calc R U
CA_16 C -0.020(2) 0.0326(6) 0.4200(5) 0.103(5) Uani 1 1 d D U
HA_16 H -0.0777 0.0078 0.4152 0.124 Uiso 1 1 calc R U
CB_16 C -0.128(3) 0.0690(9) 0.4286(7) 0.161(9) Uani 1 1 d D U
HB_16 H -0.0710 0.0927 0.4372 0.193 Uiso 1 1 calc R U
CG1_16 C -0.223(4) 0.0529(15) 0.4594(9) 0.27(2) Uani 1 1 d D U
HG11_16 H -0.1624 0.0465 0.4803 0.406 Uiso 1 1 calc R U
HG12_16 H -0.2950 0.0733 0.4662 0.406 Uiso 1 1 calc R U
HG13_16 H -0.2738 0.0287 0.4512 0.406 Uiso 1 1 calc R U
CG2_16 C -0.212(4) 0.0797(11) 0.3951(9) 0.204(14) Uani 1 1 d D U
HG21_16 H -0.1451 0.0897 0.3765 0.306 Uiso 1 1 calc R U
HG22_16 H -0.2622 0.0559 0.3860 0.306 Uiso 1 1 calc R U
HG23_16 H -0.2835 0.1004 0.4009 0.306 Uiso 1 1 calc R U
C_16 C 0.065(3) 0.0435(7) 0.3875(6) 0.105(6) Uani 1 1 d . U
O_16 O 0.020(2) 0.0303(6) 0.3575(4) 0.154(7) Uani 1 1 d . U
N_17 N 0.1805(19) 0.0628(5) 0.3915(4) 0.104(5) Uani 1 1 d D U
H_17 H 0.2063 0.0689 0.4138 0.125 Uiso 1 1 calc R U
CA_17 C 0.279(2) 0.0765(6) 0.3613(5) 0.116(5) Uani 1 1 d D U
CB1_17 C 0.401(3) 0.1011(7) 0.3792(6) 0.133(8) Uani 1 1 d D U
HB11_17 H 0.4678 0.1107 0.3605 0.200 Uiso 1 1 calc R U
HB12_17 H 0.3579 0.1240 0.3919 0.200 Uiso 1 1 calc R U
HB13_17 H 0.4533 0.0843 0.3965 0.200 Uiso 1 1 calc R U
CB2_17 C 0.204(3) 0.1042(8) 0.3347(7) 0.157(10) Uani 1 1 d D U
HB21_17 H 0.2728 0.1121 0.3157 0.235 Uiso 1 1 calc R U
HB22_17 H 0.1213 0.0903 0.3236 0.235 Uiso 1 1 calc R U
HB23_17 H 0.1694 0.1281 0.3474 0.235 Uiso 1 1 calc R U
C_17 C 0.360(2) 0.0391(7) 0.3470(8) 0.149(8) Uani 1 1 d D U
O_17 O 0.360(4) 0.0323(7) 0.3158(7) 0.262(14) Uani 1 1 d D U
N_18 N 0.425(3) 0.0159(8) 0.3719(10) 0.212(10) Uani 1 1 d D U
H_18 H 0.4184 0.0242 0.3945 0.255 Uiso 1 1 calc R U
CA_18 C 0.508(4) -0.0219(9) 0.3666(10) 0.207(10) Uani 1 1 d D U
CB1_18 C 0.645(5) -0.0152(14) 0.3433(12) 0.29(2) Uani 1 1 d D U
HB11_18 H 0.6963 -0.0406 0.3403 0.434 Uiso 1 1 calc R U
HB12_18 H 0.6163 -0.0049 0.3195 0.434 Uiso 1 1 calc R U
HB13_18 H 0.7084 0.0041 0.3553 0.434 Uiso 1 1 calc R U
CB2_18 C 0.555(5) -0.0388(15) 0.4040(11) 0.276(19) Uani 1 1 d D U
HB21_18 H 0.6090 -0.0637 0.4005 0.415 Uiso 1 1 calc R U
HB22_18 H 0.6165 -0.0192 0.4164 0.415 Uiso 1 1 calc R U
HB23_18 H 0.4683 -0.0441 0.4188 0.415 Uiso 1 1 calc R U
C_18 C 0.394(4) -0.0513(9) 0.3516(7) 0.231(12) Uani 1 1 d D U
C1_18 C 0.246(4) -0.0555(10) 0.3503(12) 0.243(14) Uani 1 1 d D U
N1_18 N 0.456(4) -0.0810(11) 0.3328(12) 0.273(14) Uani 1 1 d D U
N2_18 N 0.355(5) -0.1071(12) 0.3215(12) 0.290(16) Uani 1 1 d D U
N_19 N 0.233(4) -0.0924(10) 0.3358(12) 0.268(14) Uani 1 1 d D U

loop_
_atom_site_aniso_label
_atom_site_aniso_U_11
_atom_site_aniso_U_22
_atom_site_aniso_U_33
_atom_site_aniso_U_23
_atom_site_aniso_U_13
_atom_site_aniso_U_12
CH3_1 0.16(3) 0.14(2) 0.181(15) -0.017(14) 0.04(2) 0.05(2)
C_1 0.102(18) 0.111(15) 0.194(16) -0.028(12) 0.031(18) 0.013(17)
O_1 0.20(2) 0.130(12) 0.24(2) -0.040(13) 0.028(17) 0.064(15)
N_2 0.111(14) 0.101(12) 0.170(13) -0.047(9) 0.014(13) 0.002(12)
CA_2 0.054(9) 0.115(13) 0.186(15) -0.057(10) 0.005(14) 0.001(9)
CB1_2 0.098(18) 0.144(14) 0.165(17) -0.038(12) -0.023(16) 0.014(13)
CB2_2 0.038(10) 0.18(2) 0.30(3) -0.09(2) 0.008(15) 0.005(12)
C_2 0.034(8) 0.124(13) 0.179(19) -0.070(12) 0.011(11) -0.012(9)
O_2 0.052(8) 0.141(12) 0.173(14) -0.077(10) -0.008(9) -0.002(8)
N_3 0.043(7) 0.150(12) 0.181(15) -0.097(12) -0.005(10) 0.002(8)
CA_3 0.039(9) 0.139(11) 0.168(16) -0.077(10) 0.004(11) 0.006(10)
CB_3 0.045(9) 0.170(16) 0.23(2) -0.109(18) 0.013(13) -0.006(11)
CG_3 0.061(11) 0.156(16) 0.25(3) -0.089(18) -0.002(15) -0.019(12)
CD_3 0.054(10) 0.141(17) 0.21(2) -0.097(14) -0.017(13) 0.004(11)
C_3 0.043(12) 0.136(11) 0.140(14) -0.066(11) -0.014(13) 0.010(10)
O_3 0.070(9) 0.127(10) 0.113(10) -0.046(8) -0.013(8) 0.019(8)
N_4 0.082(13) 0.158(11) 0.127(12) -0.066(11) -0.021(11) 0.020(10)
CA_4 0.123(16) 0.174(14) 0.099(13) -0.040(12) -0.008(11) 0.025(13)
CB1_4 0.19(3) 0.29(3) 0.098(13) -0.005(17) 0.007(14) 0.07(3)
CB2_4 0.133(16) 0.169(18) 0.120(17) -0.021(15) -0.032(14) 0.036(16)
C_4 0.084(12) 0.131(15) 0.101(13) -0.013(12) 0.024(10) -0.001(10)
O_4 0.104(12) 0.138(12) 0.134(12) -0.035(9) 0.004(10) 0.004(10)
N_5 0.075(10) 0.144(14) 0.105(11) -0.046(10) 0.017(9) -0.004(9)
CA_5 0.075(11) 0.107(13) 0.122(11) -0.033(10) 0.019(9) -0.014(10)
CB_5 0.074(13) 0.16(2) 0.20(2) -0.041(18) 0.039(14) 0.014(13)
C_5 0.057(13) 0.098(13) 0.112(11) -0.023(10) -0.001(9) -0.005(10)
O_5 0.060(8) 0.106(9) 0.129(10) -0.034(8) 0.007(8) -0.011(7)
N_6 0.069(11) 0.103(11) 0.102(9) -0.034(8) 0.010(8) -0.011(8)
CA_6 0.090(13) 0.080(10) 0.097(11) -0.007(9) -0.015(9) 0.004(7)
CB1_6 0.092(14) 0.103(12) 0.145(18) -0.024(12) 0.029(13) -0.014(11)
CB2_6 0.092(14) 0.134(17) 0.129(15) 0.011(14) -0.024(12) 0.014(11)
C_6 0.068(13) 0.118(12) 0.113(14) -0.053(11) -0.009(9) 0.015(9)
O_6 0.074(9) 0.131(10) 0.104(9) -0.031(7) -0.002(8) 0.002(8)
N_7 0.073(11) 0.104(10) 0.102(11) -0.035(9) -0.008(8) 0.014(8)
CA_7 0.071(12) 0.117(11) 0.077(11) -0.036(10) -0.008(8) 0.016(7)
CB_7 0.070(13) 0.139(17) 0.133(17) -0.030(14) -0.020(11) 0.019(11)
C_7 0.064(12) 0.104(11) 0.101(14) -0.033(10) -0.014(9) 0.035(9)
O_7 0.091(10) 0.105(9) 0.102(9) -0.037(7) -0.024(7) 0.029(8)
N_8 0.093(12) 0.115(11) 0.085(10) -0.012(8) -0.015(7) 0.010(8)
CA_8 0.117(15) 0.115(13) 0.110(12) -0.006(10) -0.010(9) 0.002(10)
CB_8 0.19(2) 0.147(19) 0.113(13) 0.000(14) 0.034(14) -0.024(15)
CG_8 0.27(3) 0.20(3) 0.24(3) -0.06(2) 0.12(2) -0.08(2)
CD_8 0.28(3) 0.27(4) 0.35(4) -0.04(3) 0.18(3) -0.08(3)
OE1_8 0.33(4) 0.31(4) 0.29(3) -0.01(2) 0.15(3) 0.03(3)
NE2_8 0.28(3) 0.30(5) 0.65(8) -0.04(5) 0.15(5) -0.10(4)
C_8 0.075(13) 0.099(12) 0.113(12) -0.018(10) -0.002(9) 0.003(10)
O_8 0.096(10) 0.096(8) 0.122(10) -0.021(7) -0.004(8) 0.006(8)
N_9 0.072(10) 0.087(9) 0.106(10) -0.030(8) 0.000(8) -0.006(8)
CA_9 0.066(11) 0.082(10) 0.126(12) -0.026(10) -0.016(8) -0.003(8)
CB1_9 0.088(13) 0.116(13) 0.116(15) -0.014(12) -0.019(10) -0.021(11)
CB2_9 0.086(15) 0.082(10) 0.143(17) -0.039(10) -0.021(12) 0.001(9)
C_9 0.070(11) 0.091(13) 0.097(11) -0.019(9) -0.019(9) -0.001(9)
O_9 0.083(9) 0.092(9) 0.102(9) -0.010(6) -0.020(7) -0.005(7)
N_10 0.078(9) 0.072(9) 0.109(11) -0.023(8) -0.012(8) -0.003(7)
CA_10 0.090(12) 0.070(8) 0.117(13) -0.006(9) 0.003(9) -0.011(8)
CB_10 0.104(14) 0.087(10) 0.108(14) -0.005(10) 0.009(11) -0.030(9)
CG1_10 0.097(14) 0.115(15) 0.121(16) 0.000(12) 0.003(12) -0.013(12)
CG2_10 0.133(18) 0.088(10) 0.090(13) -0.015(10) -0.001(13) -0.020(10)
C_10 0.076(13) 0.070(9) 0.097(11) -0.007(8) 0.011(10) -0.004(8)
O_10 0.090(10) 0.078(8) 0.108(9) -0.018(6) -0.007(8) -0.006(7)
N_11 0.073(10) 0.079(8) 0.102(9) -0.002(7) 0.010(8) -0.008(7)
CA_11 0.079(10) 0.078(9) 0.096(11) 0.012(9) 0.002(9) -0.004(8)
CB1_11 0.081(11) 0.119(15) 0.096(13) -0.032(11) -0.014(10) 0.003(11)
CB2_11 0.092(15) 0.106(13) 0.095(10) -0.016(9) -0.022(10) 0.026(12)
C_11 0.089(10) 0.074(11) 0.089(13) -0.006(9) 0.000(10) -0.008(9)
O_11 0.110(11) 0.089(9) 0.100(9) -0.013(7) -0.005(8) 0.018(8)
N_12 0.086(9) 0.083(10) 0.090(10) -0.005(7) 0.006(8) -0.009(8)
CA_12 0.082(11) 0.089(12) 0.110(11) 0.002(10) 0.009(11) -0.003(10)
C_12 0.059(12) 0.070(11) 0.117(11) 0.008(9) 0.010(9) 0.000(9)
O_12 0.094(10) 0.080(9) 0.134(10) 0.006(7) -0.001(8) -0.031(7)
N_13 0.067(10) 0.073(9) 0.117(9) 0.004(7) -0.010(9) -0.013(8)
CA_13 0.085(12) 0.085(10) 0.110(10) 0.005(9) -0.014(11) -0.019(9)
CB_13 0.069(11) 0.087(10) 0.120(13) 0.011(9) -0.001(11) -0.014(9)
CG_13 0.080(13) 0.096(11) 0.140(17) -0.014(11) 0.002(12) -0.011(9)
CD1_13 0.090(16) 0.098(11) 0.20(2) 0.018(14) 0.019(17) 0.005(10)
CD2_13 0.073(12) 0.131(16) 0.18(2) -0.001(16) -0.028(14) 0.000(12)
C_13 0.091(11) 0.079(11) 0.089(11) 0.012(9) -0.018(10) -0.017(10)
O_13 0.127(13) 0.102(10) 0.102(10) -0.001(7) -0.030(9) -0.002(9)
N_14 0.090(10) 0.101(10) 0.093(11) 0.011(8) -0.009(8) -0.012(9)
CA_14 0.087(12) 0.121(13) 0.095(13) -0.006(8) -0.005(9) -0.023(11)
CB1_14 0.079(13) 0.19(2) 0.116(16) 0.001(14) -0.004(11) -0.023(14)
CB2_14 0.115(18) 0.121(14) 0.108(14) -0.011(10) 0.005(12) -0.030(14)
C_14 0.078(14) 0.113(11) 0.098(12) 0.004(9) -0.002(10) -0.010(10)
O_14 0.114(12) 0.119(10) 0.104(10) -0.004(8) 0.006(9) 0.001(9)
N_15 0.103(13) 0.096(9) 0.107(10) -0.008(7) 0.014(9) -0.007(9)
CA_15 0.117(15) 0.088(10) 0.108(10) 0.004(8) 0.009(9) 0.011(10)
CB_15 0.16(2) 0.093(12) 0.151(14) 0.037(11) -0.013(16) -0.011(13)
CG_15 0.19(2) 0.115(13) 0.117(12) 0.021(11) 0.025(16) 0.036(17)
CD_15 0.142(19) 0.110(11) 0.105(11) 0.006(9) 0.022(13) 0.010(14)
C_15 0.099(15) 0.081(13) 0.125(13) -0.007(9) -0.003(11) -0.009(10)
O_15 0.164(16) 0.108(11) 0.173(15) -0.043(10) -0.039(13) 0.013(11)
N_16 0.075(11) 0.117(11) 0.100(10) -0.002(9) 0.008(8) -0.001(8)
CA_16 0.073(12) 0.140(15) 0.096(11) 0.000(11) -0.004(8) -0.019(9)
CB_16 0.106(19) 0.24(3) 0.137(18) 0.011(17) 0.005(11) 0.050(15)
CG1_16 0.12(3) 0.54(7) 0.15(2) 0.00(3) 0.059(19) 0.05(3)
CG2_16 0.13(3) 0.23(3) 0.24(3) 0.08(3) -0.06(2) 0.01(2)
C_16 0.091(15) 0.123(16) 0.101(11) -0.013(11) 0.000(10) -0.017(11)
O_16 0.126(14) 0.232(18) 0.105(10) -0.010(11) -0.009(10) -0.075(13)
N_17 0.085(12) 0.123(13) 0.106(11) -0.004(9) 0.001(8) -0.024(9)
CA_17 0.105(15) 0.149(16) 0.093(13) 0.000(9) 0.005(9) -0.019(10)
CB1_17 0.121(18) 0.147(18) 0.132(18) 0.018(13) 0.009(13) -0.054(15)
CB2_17 0.12(2) 0.17(2) 0.18(2) 0.075(17) -0.002(15) -0.033(15)
C_17 0.12(2) 0.165(18) 0.165(19) -0.028(14) 0.024(16) -0.013(13)
O_17 0.42(4) 0.19(2) 0.180(17) -0.058(15) 0.09(2) -0.02(2)
N_18 0.15(2) 0.177(18) 0.31(2) -0.026(18) -0.06(2) 0.012(15)
CA_18 0.18(2) 0.18(2) 0.25(3) -0.01(2) 0.006(19) 0.017(16)
CB1_18 0.27(4) 0.30(5) 0.30(4) -0.13(3) 0.10(4) -0.05(3)
CB2_18 0.20(4) 0.29(4) 0.34(4) 0.08(3) -0.06(3) 0.00(3)
C_18 0.26(3) 0.19(2) 0.24(3) -0.039(19) 0.02(2) -0.02(2)
C1_18 0.26(2) 0.18(2) 0.29(3) -0.08(2) 0.01(3) -0.05(2)
N1_18 0.31(3) 0.21(3) 0.30(3) -0.05(2) 0.09(3) -0.04(2)
N2_18 0.34(4) 0.24(3) 0.29(3) -0.10(2) 0.08(3) -0.05(3)
N_19 0.30(3) 0.17(2) 0.34(4) -0.06(2) 0.00(3) -0.02(2)

loop_
_atom_type_symbol
_atom_type_description
_atom_type_scat_dispersion_real
_atom_type_scat_dispersion_imag
_atom_type_scat_source
C C 0.0181 0.0091 'International Tables Vol C Tables 4.2.6.8 and 6.1.1.4'
N N 0.0311 0.0180 'International Tables Vol C Tables 4.2.6.8 and 6.1.1.4'
O O 0.0492 0.0322 'International Tables Vol C Tables 4.2.6.8 and 6.1.1.4'
H H 0.0000 0.0000 'International Tables Vol C Tables 4.2.6.8 and 6.1.1.4'

loop_
_geom_angle_atom_site_label_1
_geom_angle_atom_site_label_2
_geom_angle_atom_site_label_3
_geom_angle
O_1 C_1 N_2 127(3)
O_1 C_1 CH3_1 116(3)
N_2 C_1 CH3_1 117(3)
C_1 N_2 CA_2 119(2)
N_2 CA_2 CB1_2 109.2(19)
N_2 CA_2 C_2 112(2)
CB1_2 CA_2 C_2 111(2)
N_2 CA_2 CB2_2 108(2)
CB1_2 CA_2 CB2_2 112(2)
C_2 CA_2 CB2_2 104.4(16)
O_2 C_2 N_3 122.7(18)
O_2 C_2 CA_2 118.2(19)
N_3 C_2 CA_2 117.4(18)
C_2 N_3 CA_3 115.8(16)
C_2 N_3 CD_3 131.5(17)
CA_3 N_3 CD_3 111.5(15)
N_3 CA_3 C_3 112(2)
N_3 CA_3 CB_3 103.2(15)
C_3 CA_3 CB_3 110(2)
CG_3 CB_3 CA_3 100.3(18)
CD_3 CG_3 CB_3 106(2)
CG_3 CD_3 N_3 103.7(17)
O_3 C_3 N_4 124(3)
O_3 C_3 CA_3 122(3)
N_4 C_3 CA_3 114(2)
C_3 N_4 CA_4 117.7(19)
N_4 CA_4 C_4 111(2)
N_4 CA_4 CB1_4 109(2)
C_4 CA_4 CB1_4 109(3)
N_4 CA_4 CB2_4 110(2)
C_4 CA_4 CB2_4 110.8(19)
CB1_4 CA_4 CB2_4 107(2)
O_4 C_4 N_5 124(2)
O_4 C_4 CA_4 123(2)
N_5 C_4 CA_4 112(2)
C_4 N_5 CA_5 117.1(18)
N_5 CA_5 C_5 112.9(17)
N_5 CA_5 CB_5 109.0(16)
C_5 CA_5 CB_5 110(2)
O_5 C_5 N_6 126(2)
O_5 C_5 CA_5 118.0(19)
N_6 C_5 CA_5 116.3(18)
C_5 N_6 CA_6 122.1(16)
N_6 CA_6 CB2_6 111.6(18)
N_6 CA_6 CB1_6 108.1(16)
CB2_6 CA_6 CB1_6 110.9(17)
N_6 CA_6 C_6 107.7(16)
CB2_6 CA_6 C_6 110.6(17)
CB1_6 CA_6 C_6 107.9(17)
O_6 C_6 N_7 121.6(18)
O_6 C_6 CA_6 121.1(19)
N_7 C_6 CA_6 117.2(17)
C_6 N_7 CA_7 119.3(15)
N_7 CA_7 C_7 112.8(16)
N_7 CA_7 CB_7 108.5(15)
C_7 CA_7 CB_7 115.1(18)
O_7 C_7 N_8 121(2)
O_7 C_7 CA_7 124(2)
N_8 C_7 CA_7 114.4(17)
C_7 N_8 CA_8 121.2(16)
N_8 CA_8 C_8 107.9(16)
N_8 CA_8 CB_8 108.4(14)
C_8 CA_8 CB_8 110.8(17)
CG_8 CB_8 CA_8 111.0(15)
CB_8 CG_8 CD_8 110.9(15)
OE1_8 CD_8 NE2_8 115(2)
OE1_8 CD_8 CG_8 128.1(19)
NE2_8 CD_8 CG_8 116.9(18)
O_8 C_8 N_9 121.6(19)
O_8 C_8 CA_8 120(2)
N_9 C_8 CA_8 118.3(19)
C_8 N_9 CA_9 121.8(15)
N_9 CA_9 C_9 110.9(16)
N_9 CA_9 CB1_9 109.1(17)
C_9 CA_9 CB1_9 113.2(16)
N_9 CA_9 CB2_9 105.1(14)
C_9 CA_9 CB2_9 109.6(18)
CB1_9 CA_9 CB2_9 108.6(16)
O_9 C_9 N_10 121.6(19)
O_9 C_9 CA_9 120.5(19)
N_10 C_9 CA_9 117.9(17)
C_9 N_10 CA_10 121.0(16)
N_10 CA_10 C_10 108.5(15)
N_10 CA_10 CB_10 109.1(15)
C_10 CA_10 CB_10 114.3(17)
CG2_10 CB_10 CG1_10 111.5(17)
CG2_10 CB_10 CA_10 108.1(19)
CG1_10 CB_10 CA_10 111.5(16)
O_10 C_10 N_11 120.5(16)
O_10 C_10 CA_10 122.4(18)
N_11 C_10 CA_10 116.6(16)
CA_11 N_11 C_10 121.1(15)
N_11 CA_11 CB2_11 107.2(15)
N_11 CA_11 C_11 111.5(16)
CB2_11 CA_11 C_11 109.1(16)
N_11 CA_11 CB1_11 111.2(16)
CB2_11 CA_11 CB1_11 108.8(16)
C_11 CA_11 CB1_11 109.0(16)
O_11 C_11 N_12 122.4(19)
O_11 C_11 CA_11 125(2)
N_12 C_11 CA_11 112.1(17)
C_11 N_12 CA_12 119.6(15)
N_12 CA_12 C_12 116.7(16)
O_12 C_12 N_13 125.8(19)
O_12 C_12 CA_12 119.5(17)
N_13 C_12 CA_12 114.7(17)
C_12 N_13 CA_13 121.8(16)
N_13 CA_13 C_13 115.3(18)
N_13 CA_13 CB_13 112.6(16)
C_13 CA_13 CB_13 109.5(17)
CG_13 CB_13 CA_13 118.5(18)
CB_13 CG_13 CD1_13 111.1(19)
CB_13 CG_13 CD2_13 106.8(16)
CD1_13 CG_13 CD2_13 107(2)
O_13 C_13 N_14 122(2)
O_13 C_13 CA_13 123(2)
N_14 C_13 CA_13 115.0(19)
C_13 N_14 CA_14 122.6(18)
CB2_14 CA_14 CB1_14 110(2)
CB2_14 CA_14 C_14 110.9(18)
CB1_14 CA_14 C_14 112(2)
CB2_14 CA_14 N_14 109.5(19)
CB1_14 CA_14 N_14 105.2(16)
C_14 CA_14 N_14 108.7(17)
O_14 C_14 N_15 119(2)
O_14 C_14 CA_14 117.0(19)
N_15 C_14 CA_14 123(2)
C_14 N_15 CA_15 119.5(18)
C_14 N_15 CD_15 129.8(18)
CA_15 N_15 CD_15 110.6(16)
N_15 CA_15 CB_15 104.3(17)
N_15 CA_15 C_15 113.5(17)
CB_15 CA_15 C_15 112(2)
CA_15 CB_15 CG_15 104(2)
CD_15 CG_15 CB_15 104.3(19)
CG_15 CD_15 N_15 102.1(17)
O_15 C_15 N_16 124(2)
O_15 C_15 CA_15 117(2)
N_16 C_15 CA_15 118(2)
C_15 N_16 CA_16 122.3(19)
N_16 CA_16 C_16 112.1(17)
N_16 CA_16 CB_16 107.5(17)
C_16 CA_16 CB_16 107.6(18)
CG2_16 CB_16 CG1_16 113(3)
CG2_16 CB_16 CA_16 110(2)
CG1_16 CB_16 CA_16 104(2)
N_17 C_16 O_16 124(2)
N_17 C_16 CA_16 119(2)
O_16 C_16 CA_16 117(2)
C_16 N_17 CA_17 125.4(19)
N_17 CA_17 CB2_17 112.9(18)
N_17 CA_17 CB1_17 106.4(16)
CB2_17 CA_17 CB1_17 106.4(18)
N_17 CA_17 C_17 107.2(15)
CB2_17 CA_17 C_17 119(2)
CB1_17 CA_17 C_17 103.4(17)
O_17 C_17 N_18 124(3)
O_17 C_17 CA_17 120(3)
N_18 C_17 CA_17 117(2)
C_17 N_18 CA_18 129(3)
N_18 CA_18 C_18 104(3)
N_18 CA_18 CB1_18 112(3)
C_18 CA_18 CB1_18 117(3)
N_18 CA_18 CB2_18 109(3)
C_18 CA_18 CB2_18 106(3)
CB1_18 CA_18 CB2_18 109(3)
N1_18 C_18 C1_18 109(2)
N1_18 C_18 CA_18 112(3)
C1_18 C_18 CA_18 139(3)
N_19 C1_18 C_18 101(3)
C_18 N1_18 N2_18 110(3)
N_19 N2_18 N1_18 103(3)
N2_18 N_19 C1_18 115(3)

loop_
_geom_bond_atom_site_label_1
_geom_bond_atom_site_label_2
_geom_bond_distance
CH3_1 C_1 1.57(4)
C_1 O_1 1.22(3)
C_1 N_2 1.29(3)
N_2 CA_2 1.45(3)
CA_2 CB1_2 1.56(4)
CA_2 C_2 1.61(3)
CA_2 CB2_2 1.62(3)
C_2 O_2 1.21(2)
C_2 N_3 1.29(2)
N_3 CA_3 1.49(2)
N_3 CD_3 1.50(2)
CA_3 C_3 1.54(3)
CA_3 CB_3 1.58(3)
CB_3 CG_3 1.57(3)
CG_3 CD_3 1.48(3)
C_3 O_3 1.17(2)
C_3 N_4 1.35(3)
N_4 CA_4 1.49(3)
CA_4 C_4 1.52(3)
CA_4 CB1_4 1.54(4)
CA_4 CB2_4 1.59(4)
C_4 O_4 1.21(3)
C_4 N_5 1.32(3)
N_5 CA_5 1.45(3)
CA_5 C_5 1.54(3)
CA_5 CB_5 1.62(3)
C_5 O_5 1.23(2)
C_5 N_6 1.30(2)
N_6 CA_6 1.46(2)
CA_6 CB2_6 1.47(3)
CA_6 CB1_6 1.53(3)
CA_6 C_6 1.57(3)
C_6 O_6 1.27(2)
C_6 N_7 1.36(2)
N_7 CA_7 1.40(2)
CA_7 C_7 1.50(3)
CA_7 CB_7 1.50(3)
C_7 O_7 1.19(2)
C_7 N_8 1.35(2)
N_8 CA_8 1.51(2)
CA_8 C_8 1.55(3)
CA_8 CB_8 1.553(13)
CB_8 CG_8 1.537(14)
CG_8 CD_8 1.550(13)
CD_8 OE1_8 1.218(13)
CD_8 NE2_8 1.385(14)
C_8 O_8 1.23(2)
C_8 N_9 1.37(2)
N_9 CA_9 1.45(2)
CA_9 C_9 1.51(3)
CA_9 CB1_9 1.52(3)
CA_9 CB2_9 1.55(3)
C_9 O_9 1.24(2)
C_9 N_10 1.34(2)
N_10 CA_10 1.46(2)
CA_10 C_10 1.53(3)
CA_10 CB_10 1.54(3)
CB_10 CG2_10 1.46(3)
CB_10 CG1_10 1.53(3)
C_10 O_10 1.24(2)
C_10 N_11 1.42(2)
N_11 CA_11 1.42(2)
CA_11 CB2_11 1.50(2)
CA_11 C_11 1.53(3)
CA_11 CB1_11 1.54(3)
C_11 O_11 1.17(2)
C_11 N_12 1.39(3)
N_12 CA_12 1.42(2)
CA_12 C_12 1.59(3)
C_12 O_12 1.22(2)
C_12 N_13 1.34(2)
N_13 CA_13 1.41(2)
CA_13 C_13 1.50(3)
CA_13 CB_13 1.52(3)
CB_13 CG_13 1.46(3)
CG_13 CD1_13 1.47(3)
CG_13 CD2_13 1.57(3)
C_13 O_13 1.20(2)
C_13 N_14 1.32(3)
N_14 CA_14 1.52(3)
CA_14 CB2_14 1.42(3)
CA_14 CB1_14 1.47(3)
CA_14 C_14 1.50(3)
C_14 O_14 1.25(2)
C_14 N_15 1.33(2)
N_15 CA_15 1.49(2)
N_15 CD_15 1.49(3)
CA_15 CB_15 1.50(3)
CA_15 C_15 1.53(3)
CB_15 CG_15 1.52(3)
CG_15 CD_15 1.50(3)
C_15 O_15 1.21(2)
C_15 N_16 1.32(3)
N_16 CA_16 1.47(2)
CA_16 C_16 1.48(3)
CA_16 CB_16 1.60(2)
CB_16 CG2_16 1.50(2)
CB_16 CG1_16 1.53(2)
C_16 N_17 1.25(3)
C_16 O_16 1.26(2)
N_17 CA_17 1.510(19)
CA_17 CB2_17 1.52(2)
CA_17 CB1_17 1.54(2)
CA_17 C_17 1.54(2)
C_17 O_17 1.18(2)
C_17 N_18 1.35(2)
N_18 CA_18 1.49(2)
CA_18 C_18 1.54(3)
CA_18 CB1_18 1.54(3)
CA_18 CB2_18 1.56(3)
C_18 N1_18 1.34(2)
C_18 C1_18 1.37(3)
C1_18 N_19 1.35(2)
N1_18 N2_18 1.34(2)
N2_18 N_19 1.33(3)

loop_
_geom_torsion_atom_site_label_1
_geom_torsion_atom_site_label_2
_geom_torsion_atom_site_label_3
_geom_torsion_atom_site_label_4
_geom_torsion
O_1 C_1 N_2 CA_2 9(5)
CH3_1 C_1 N_2 CA_2 -173(2)
C_1 N_2 CA_2 CB1_2 -165(2)
C_1 N_2 CA_2 C_2 -42(3)
C_1 N_2 CA_2 CB2_2 73(3)
N_2 CA_2 C_2 O_2 144(2)
CB1_2 CA_2 C_2 O_2 -93(3)
CB2_2 CA_2 C_2 O_2 27(3)
N_2 CA_2 C_2 N_3 -50(3)
CB1_2 CA_2 C_2 N_3 72(3)
CB2_2 CA_2 C_2 N_3 -167(3)
O_2 C_2 N_3 CA_3 1(4)
CA_2 C_2 N_3 CA_3 -164(2)
O_2 C_2 N_3 CD_3 168(3)
CA_2 C_2 N_3 CD_3 3(4)
C_2 N_3 CA_3 C_3 -60(3)
CD_3 N_3 CA_3 C_3 131(2)
C_2 N_3 CA_3 CB_3 -178(2)
CD_3 N_3 CA_3 CB_3 13(3)
N_3 CA_3 CB_3 CG_3 -31(3)
C_3 CA_3 CB_3 CG_3 -150(2)
CA_3 CB_3 CG_3 CD_3 40(3)
CB_3 CG_3 CD_3 N_3 -32(3)
C_2 N_3 CD_3 CG_3 -155(3)
CA_3 N_3 CD_3 CG_3 12(3)
N_3 CA_3 C_3 O_3 149(2)
CB_3 CA_3 C_3 O_3 -97(2)
N_3 CA_3 C_3 N_4 -35(3)
CB_3 CA_3 C_3 N_4 79(2)
O_3 C_3 N_4 CA_4 -5(3)
CA_3 C_3 N_4 CA_4 178.8(18)
C_3 N_4 CA_4 C_4 -55(3)
C_3 N_4 CA_4 CB1_4 -175(2)
C_3 N_4 CA_4 CB2_4 68(3)
N_4 CA_4 C_4 O_4 135(2)
CB1_4 CA_4 C_4 O_4 -105(3)
CB2_4 CA_4 C_4 O_4 12(4)
N_4 CA_4 C_4 N_5 -50(3)
CB1_4 CA_4 C_4 N_5 70(3)
CB2_4 CA_4 C_4 N_5 -172(2)
O_4 C_4 N_5 CA_5 -2(3)
CA_4 C_4 N_5 CA_5 -177.5(19)
C_4 N_5 CA_5 C_5 -72(3)
C_4 N_5 CA_5 CB_5 166(2)
N_5 CA_5 C_5 O_5 140.9(19)
CB_5 CA_5 C_5 O_5 -97(2)
N_5 CA_5 C_5 N_6 -36(3)
CB_5 CA_5 C_5 N_6 86(2)
O_5 C_5 N_6 CA_6 2(3)
CA_5 C_5 N_6 CA_6 178.9(17)
C_5 N_6 CA_6 CB2_6 63(2)
C_5 N_6 CA_6 CB1_6 -175.0(18)
C_5 N_6 CA_6 C_6 -59(2)
N_6 CA_6 C_6 O_6 129(2)
CB2_6 CA_6 C_6 O_6 7(3)
CB1_6 CA_6 C_6 O_6 -114(2)
N_6 CA_6 C_6 N_7 -47(2)
CB2_6 CA_6 C_6 N_7 -169.3(19)
CB1_6 CA_6 C_6 N_7 69(2)
O_6 C_6 N_7 CA_7 6(3)
CA_6 C_6 N_7 CA_7 -177.9(18)
C_6 N_7 CA_7 C_7 -67(2)
C_6 N_7 CA_7 CB_7 164.0(19)
N_7 CA_7 C_7 O_7 147.1(18)
CB_7 CA_7 C_7 O_7 -88(2)
N_7 CA_7 C_7 N_8 -38(2)
CB_7 CA_7 C_7 N_8 87(2)
O_7 C_7 N_8 CA_8 -4(3)
CA_7 C_7 N_8 CA_8 -178.9(17)
C_7 N_8 CA_8 C_8 -61(2)
C_7 N_8 CA_8 CB_8 179.3(19)
N_8 CA_8 CB_8 CG_8 171(2)
C_8 CA_8 CB_8 CG_8 52(3)
CA_8 CB_8 CG_8 CD_8 -151(2)
CB_8 CG_8 CD_8 OE1_8 -23(4)
CB_8 CG_8 CD_8 NE2_8 156(4)
N_8 CA_8 C_8 O_8 134.1(19)
CB_8 CA_8 C_8 O_8 -107(2)
N_8 CA_8 C_8 N_9 -49(2)
CB_8 CA_8 C_8 N_9 69(2)
O_8 C_8 N_9 CA_9 -3(3)
CA_8 C_8 N_9 CA_9 -179.8(17)
C_8 N_9 CA_9 C_9 -58(2)
C_8 N_9 CA_9 CB1_9 67(2)
C_8 N_9 CA_9 CB2_9 -176.8(17)
N_9 CA_9 C_9 O_9 136.2(18)
CB1_9 CA_9 C_9 O_9 13(3)
CB2_9 CA_9 C_9 O_9 -108(2)
N_9 CA_9 C_9 N_10 -43(2)
CB1_9 CA_9 C_9 N_10 -166.5(17)
CB2_9 CA_9 C_9 N_10 72(2)
O_9 C_9 N_10 CA_10 2(3)
CA_9 C_9 N_10 CA_10 -178.1(16)
C_9 N_10 CA_10 C_10 -62(2)
C_9 N_10 CA_10 CB_10 172.6(17)
N_10 CA_10 CB_10 CG2_10 -71(2)
C_10 CA_10 CB_10 CG2_10 167.4(17)
N_10 CA_10 CB_10 CG1_10 166.2(16)
C_10 CA_10 CB_10 CG1_10 45(2)
N_10 CA_10 C_10 O_10 132.0(19)
CB_10 CA_10 C_10 O_10 -106(2)
N_10 CA_10 C_10 N_11 -56(2)
CB_10 CA_10 C_10 N_11 66(2)
O_10 C_10 N_11 CA_11 -9(3)
CA_10 C_10 N_11 CA_11 179.0(16)
C_10 N_11 CA_11 CB2_11 -167.3(16)
C_10 N_11 CA_11 C_11 -48(2)
C_10 N_11 CA_11 CB1_11 74(2)
N_11 CA_11 C_11 O_11 140.5(19)
CB2_11 CA_11 C_11 O_11 -101(2)
CB1_11 CA_11 C_11 O_11 17(3)
N_11 CA_11 C_11 N_12 -45(2)
CB2_11 CA_11 C_11 N_12 73(2)
CB1_11 CA_11 C_11 N_12 -168.5(16)
O_11 C_11 N_12 CA_12 3(3)
CA_11 C_11 N_12 CA_12 -171.8(16)
C_11 N_12 CA_12 C_12 -73(2)
N_12 CA_12 C_12 O_12 157.9(17)
N_12 CA_12 C_12 N_13 -22(2)
O_12 C_12 N_13 CA_13 -9(3)
CA_12 C_12 N_13 CA_13 171.6(17)
C_12 N_13 CA_13 C_13 -78(2)
C_12 N_13 CA_13 CB_13 155.2(17)
N_13 CA_13 CB_13 CG_13 -71(2)
C_13 CA_13 CB_13 CG_13 159.5(19)
CA_13 CB_13 CG_13 CD1_13 173(2)
CA_13 CB_13 CG_13 CD2_13 -71(2)
N_13 CA_13 C_13 O_13 154.3(18)
CB_13 CA_13 C_13 O_13 -78(2)
N_13 CA_13 C_13 N_14 -32(2)
CB_13 CA_13 C_13 N_14 96(2)
O_13 C_13 N_14 CA_14 6(3)
CA_13 C_13 N_14 CA_14 -167.8(16)
C_13 N_14 CA_14 CB2_14 73(2)
C_13 N_14 CA_14 CB1_14 -169.0(19)
C_13 N_14 CA_14 C_14 -48(2)
CB2_14 CA_14 C_14 O_14 23(3)
CB1_14 CA_14 C_14 O_14 -101(2)
N_14 CA_14 C_14 O_14 143.1(19)
CB2_14 CA_14 C_14 N_15 -167(2)
CB1_14 CA_14 C_14 N_15 69(3)
N_14 CA_14 C_14 N_15 -47(3)
O_14 C_14 N_15 CA_15 -3(3)
CA_14 C_14 N_15 CA_15 -173(2)
O_14 C_14 N_15 CD_15 173(2)
CA_14 C_14 N_15 CD_15 3(4)
C_14 N_15 CA_15 CB_15 178(2)
CD_15 N_15 CA_15 CB_15 2(3)
C_14 N_15 CA_15 C_15 -60(3)
CD_15 N_15 CA_15 C_15 124(2)
N_15 CA_15 CB_15 CG_15 -24(3)
C_15 CA_15 CB_15 CG_15 -147(2)
CA_15 CB_15 CG_15 CD_15 38(3)
CB_15 CG_15 CD_15 N_15 -35(3)
C_14 N_15 CD_15 CG_15 -155(2)
CA_15 N_15 CD_15 CG_15 21(3)
N_15 CA_15 C_15 O_15 157(2)
CB_15 CA_15 C_15 O_15 -85(3)
N_15 CA_15 C_15 N_16 -25(3)
CB_15 CA_15 C_15 N_16 93(2)
O_15 C_15 N_16 CA_16 -4(3)
CA_15 C_15 N_16 CA_16 178.6(18)
C_15 N_16 CA_16 C_16 -69(2)
C_15 N_16 CA_16 CB_16 173(2)
N_16 CA_16 CB_16 CG2_16 173(2)
C_16 CA_16 CB_16 CG2_16 52(3)
N_16 CA_16 CB_16 CG1_16 -66(3)
C_16 CA_16 CB_16 CG1_16 173(2)
N_16 CA_16 C_16 N_17 -31(3)
CB_16 CA_16 C_16 N_17 88(3)
N_16 CA_16 C_16 O_16 145(2)
CB_16 CA_16 C_16 O_16 -97(3)
O_16 C_16 N_17 CA_17 5(4)
CA_16 C_16 N_17 CA_17 -179.5(18)
C_16 N_17 CA_17 CB2_17 60(3)
C_16 N_17 CA_17 CB1_17 176(2)
C_16 N_17 CA_17 C_17 -73(3)
N_17 CA_17 C_17 O_17 129(2)
CB2_17 CA_17 C_17 O_17 -1(2)
CB1_17 CA_17 C_17 O_17 -119(2)
N_17 CA_17 C_17 N_18 -51(2)
CB2_17 CA_17 C_17 N_18 179(2)
CB1_17 CA_17 C_17 N_18 62(2)
O_17 C_17 N_18 CA_18 -1(4)
CA_17 C_17 N_18 CA_18 179(2)
C_17 N_18 CA_18 C_18 -64(4)
C_17 N_18 CA_18 CB1_18 63(4)
C_17 N_18 CA_18 CB2_18 -177(3)
N_18 CA_18 C_18 N1_18 156(3)
CB1_18 CA_18 C_18 N1_18 33(4)
CB2_18 CA_18 C_18 N1_18 -88(3)
N_18 CA_18 C_18 C1_18 -20(3)
CB1_18 CA_18 C_18 C1_18 -143(4)
CB2_18 CA_18 C_18 C1_18 96(4)
N1_18 C_18 C1_18 N_19 11(4)
CA_18 C_18 C1_18 N_19 -173(3)
C1_18 C_18 N1_18 N2_18 -6(5)
CA_18 C_18 N1_18 N2_18 177(3)
C_18 N1_18 N2_18 N_19 -3(6)
N1_18 N2_18 N_19 C1_18 10(6)
C_18 C1_18 N_19 N2_18 -13(5)
